data_4505352
loop_
_publ_author_name
'Draper, Neil D.'
'Batchelor, Raymond J.'
'Leznoff, Daniel B.'

_publ_section_title
;
 Tuning the Structures of Mercury Cyanide-Based Coordination Polymers with
 Transition Metal Cations
;
_journal_issue 3
_journal_name_full 'Crystal Growth &amp; Design'
_journal_page_first 621
_journal_paper_doi 10.1021/cg034248m
_journal_volume 4
_journal_year 2004
_chemical_compound_source
;
?
;
_chemical_formula_moiety ' C10 H18 Cl2.50 Hg2.25 N8 Ni1 '
_chemical_formula_sum 'C10 H18 Cl2.5 Hg2.25 N8 Ni'
_chemical_formula_weight 3395.83
_space_group_IT_number 114
_symmetry_cell_setting tetragonal
_symmetry_space_group_name_Hall 'P -4 2n'
_symmetry_space_group_name_H-M 'P -4 21 c'
_audit_creation_date 03-25-11
_audit_creation_method CRYSTALS_ver_12-03-99
_cell_angle_alpha 90
_cell_angle_beta 90
_cell_angle_gamma 90
_cell_formula_units_Z 2
_cell_length_a 22.358(3)
_cell_length_b 22.358
_cell_length_c 8.1101(13)
_cell_measurement_reflns_used 40
_cell_measurement_temperature 293
_cell_measurement_theta_max 17
_cell_measurement_theta_min 16.5
_cell_volume 4054.1(8)
_computing_cell_refinement 'NRC DIFRAC'
_computing_data_collection 'NRC DIFRAC'
_computing_data_reduction 'NRCVAX DATRD2'
_computing_molecular_graphics Ortep-3
_computing_publication_material CRYSTALS
_computing_structure_refinement CRYSTALS
_computing_structure_solution 'SIR 92'
_diffrn_ambient_temperature 293
_diffrn_measured_fraction_theta_max 1.000
_diffrn_measurement_device_type
; 
Enraf-Nonius CAD4 
;
_diffrn_measurement_method \w/2\q
_diffrn_radiation_monochromator graphite
_diffrn_radiation_type 'Mo K\a'
_diffrn_radiation_wavelength 0.70930
_diffrn_reflns_av_R_equivalents 0.00
_diffrn_reflns_limit_h_max 26
_diffrn_reflns_limit_h_min -20
_diffrn_reflns_limit_k_max 18
_diffrn_reflns_limit_k_min -18
_diffrn_reflns_limit_l_max 9
_diffrn_reflns_limit_l_min -9
_diffrn_reflns_number 3204
_diffrn_reflns_theta_max 24.99
_diffrn_reflns_theta_min 2.03
_diffrn_standards_decay_% 1.07
_diffrn_standards_interval_count 25
_diffrn_standards_interval_time 125
_diffrn_standards_number 2
_exptl_absorpt_coefficient_mu 18.262
_exptl_absorpt_correction_T_max 0.1489
_exptl_absorpt_correction_T_min 0.0858
_exptl_absorpt_correction_type psi-scan
_exptl_crystal_colour ' purple '
_exptl_crystal_density_diffrn 2.821
_exptl_crystal_description ' block '
_exptl_crystal_F_000 3029.796
_exptl_crystal_size_max 0.43
_exptl_crystal_size_mid 0.14
_exptl_crystal_size_min 0.11
_refine_diff_density_max 1.46
_refine_diff_density_min -1.45
_refine_ls_extinction_method None
_refine_ls_goodness_of_fit_ref 4.8799
_refine_ls_number_parameters 177
_refine_ls_number_reflns 1454
_refine_ls_R_factor_gt 0.0461
_refine_ls_shift/su_max 0.004282
_refine_ls_structure_factor_coef F
_refine_ls_wR_factor_ref 0.0508
_reflns_limit_h_max 18
_reflns_limit_h_min -18
_reflns_limit_k_max 26
_reflns_limit_k_min 0
_reflns_limit_l_max 9
_reflns_limit_l_min 0
_reflns_number_gt 1454
_reflns_number_total 2160
_reflns_threshold_expression >2.50\s(I)
_cod_data_source_file cg034248msi20031205_091740.cif
_cod_data_source_block Ni(tren)_cif
_cod_original_cell_volume 4054.1
_cod_original_sg_symbol_H-M 'P -4 21 c '
_cod_original_formula_sum ' C10 H18 Cl2.50 Hg2.25 N8 Ni1 '
_cod_database_code 4505352

loop_
_symmetry_equiv_pos_as_xyz
x,y,z
y,-x,-z
-x,-y,z
-y,x,-z
-x+1/2,y+1/2,-z+1/2
-y+1/2,-x+1/2,z+1/2
x+1/2,-y+1/2,-z+1/2
y+1/2,x+1/2,z+1/2

loop_
_atom_site_label
_atom_site_type_symbol
_atom_site_fract_x
_atom_site_fract_y
_atom_site_fract_z
_atom_site_U_iso_or_equiv
_atom_site_occupancy
_atom_site_adp_type
HG1 HG 0.94727(5) 0.42573(5) 0.78856(19) 0.0420 1.0000 Uani
HG2 HG 0.78077(6) 0.32491(5) 1.1998(2) 0.0425 1.0000 Uani
HG3 HG 1.0000 0.0000 1.0000 0.0489 1.0000 Uani
NI1 NI 0.7293(2) 0.51124(19) 0.8610(5) 0.0406 1.0000 Uani
CL1 CL 1.0000 0.5000 1.0300(16) 0.0578 1.0000 Uani
CL2 CL 0.8763(4) 0.3248(4) 0.9855(12) 0.0508 1.0000 Uani
CL3 CL 0.9505(4) -0.0695(4) 0.8037(14) 0.0588 1.0000 Uani
N5 N 0.7079(13) 0.4490(13) 0.677(4) 0.0604 1.0000 Uani
N6 N 0.6390(12) 0.5337(13) 0.907(3) 0.0476 1.0000 Uani
N7 N 0.7625(18) 0.5832(13) 0.982(4) 0.0710 1.0000 Uani
N8 N 0.7214(13) 0.5689(14) 0.672(4) 0.0582 1.0000 Uani
C5 C 0.692(2) 0.4738(18) 0.534(4) 0.0722 1.0000 Uani
C6 C 0.7263(17) 0.538(2) 0.518(5) 0.0698 1.0000 Uani
C7 C 0.6319(16) 0.594(2) 0.844(5) 0.0747 1.0000 Uani
C8 C 0.6611(14) 0.5992(17) 0.676(4) 0.0481 1.0000 Uani
C9 C 0.772(2) 0.6352(16) 0.861(6) 0.0701 1.0000 Uani
C10 C 0.7666(16) 0.6152(19) 0.702(8) 0.0894 1.0000 Uani
N1 N 0.8210(12) 0.4901(12) 0.818(4) 0.048(7) 1.0000 Uiso
N2 N 1.0666(16) 0.3492(16) 0.770(5) 0.090(12) 1.0000 Uiso
N3 N 0.7369(13) 0.4486(13) 1.046(4) 0.050(8) 1.0000 Uiso
N4 N 0.7961(17) 0.1927(17) 1.309(6) 0.092(12) 1.0000 Uiso
C1 C 0.8644(15) 0.4659(15) 0.800(6) 0.054(9) 1.0000 Uiso
C2 C 1.0248(17) 0.3777(18) 0.772(6) 0.068(12) 1.0000 Uiso
C3 C 0.7499(15) 0.4047(15) 1.105(4) 0.047(8) 1.0000 Uiso
C4 C 0.7899(12) 0.2347(13) 1.263(4) 0.035(8) 1.0000 Uiso
H11 H 0.7412(13) 0.4250(13) 0.658(4) 0.04(4) 1.0000 Uiso
H12 H 0.6764(13) 0.4254(13) 0.714(4) 0.04(4) 1.0000 Uiso
H21 H 0.6310(12) 0.5322(13) 1.019(3) 0.03(4) 1.0000 Uiso
H22 H 0.6137(12) 0.5075(13) 0.852(3) 0.03(4) 1.0000 Uiso
H31 H 0.7997(18) 0.5733(13) 1.025(4) 0.05(4) 1.0000 Uiso
H32 H 0.7371(18) 0.5948(13) 1.067(4) 0.05(4) 1.0000 Uiso
H51 H 0.704(2) 0.4491(18) 0.444(4) 0.11(5) 1.0000 Uiso
H52 H 0.650(2) 0.4795(18) 0.532(4) 0.11(5) 1.0000 Uiso
H61 H 0.7672(17) 0.532(2) 0.490(5) 0.11(5) 1.0000 Uiso
H62 H 0.7079(17) 0.561(2) 0.434(5) 0.11(5) 1.0000 Uiso
H71 H 0.6505(16) 0.621(2) 0.918(5) 0.12(5) 1.0000 Uiso
H72 H 0.5905(16) 0.603(2) 0.836(5) 0.12(5) 1.0000 Uiso
H81 H 0.6650(14) 0.6405(17) 0.651(4) 0.10(5) 1.0000 Uiso
H82 H 0.6363(14) 0.5805(17) 0.596(4) 0.10(5) 1.0000 Uiso
H91 H 0.810(2) 0.6536(16) 0.877(6) 0.12(5) 1.0000 Uiso
H92 H 0.741(2) 0.6635(16) 0.881(6) 0.12(5) 1.0000 Uiso
H101 H 0.8042(16) 0.5997(19) 0.668(8) 0.14(5) 1.0000 Uiso
H102 H 0.7569(16) 0.6491(19) 0.636(8) 0.14(5) 1.0000 Uiso

loop_
_atom_site_aniso_label
_atom_site_aniso_U_11
_atom_site_aniso_U_22
_atom_site_aniso_U_33
_atom_site_aniso_U_23
_atom_site_aniso_U_13
_atom_site_aniso_U_12
Hg1 0.0388(7) 0.0421(7) 0.0451(7) -0.0002(7) 0.0030(8) 0.0007(5)
Hg2 0.0406(7) 0.0385(7) 0.0483(7) 0.0086(7) 0.0018(8) 0.0004(5)
Hg3 0.0523(11) 0.0523(11) 0.0422(16) 0.0000 0.0000 0.0000
Ni1 0.045(3) 0.035(2) 0.042(2) -0.002(2) -0.000(2) 0.010(2)
Cl1 0.086(11) 0.051(8) 0.036(6) 0.0000 0.0000 -0.026(6)
Cl2 0.041(5) 0.060(6) 0.051(5) -0.000(5) -0.003(4) 0.007(4)
Cl3 0.066(5) 0.052(5) 0.059(5) -0.007(6) -0.007(6) 0.007(4)
N5 0.053(18) 0.061(19) 0.07(2) -0.010(19) 0.022(18) -0.017(15)
N6 0.044(17) 0.08(2) 0.019(13) -0.007(14) -0.015(12) 0.032(15)
N7 0.12(3) 0.046(19) 0.044(17) -0.020(17) -0.00(2) 0.01(2)
N8 0.048(17) 0.06(2) 0.06(2) 0.027(18) 0.021(17) -0.013(15)
C5 0.11(4) 0.09(3) 0.020(18) 0.02(2) -0.01(2) -0.07(3)
C6 0.03(2) 0.14(4) 0.03(2) 0.04(2) 0.012(18) 0.02(2)
C7 0.03(2) 0.10(4) 0.09(4) -0.01(3) -0.00(2) 0.03(2)
C8 0.030(17) 0.07(2) 0.04(2) 0.010(19) 0.008(16) 0.016(16)
C9 0.07(3) 0.026(19) 0.11(4) 0.01(2) -0.01(3) -0.014(18)
C10 0.03(2) 0.07(3) 0.16(5) -0.02(4) -0.04(3) -0.014(19)

loop_
_atom_type_symbol
_atom_type_scat_dispersion_real
_atom_type_scat_dispersion_imag
_atom_type_scat_Cromer_Mann_a1
_atom_type_scat_Cromer_Mann_b1
_atom_type_scat_Cromer_Mann_a2
_atom_type_scat_Cromer_Mann_b2
_atom_type_scat_Cromer_Mann_a3
_atom_type_scat_Cromer_Mann_b3
_atom_type_scat_Cromer_Mann_a4
_atom_type_scat_Cromer_Mann_b4
_atom_type_scat_Cromer_Mann_c
_atom_type_scat_source
'Hg  ' -3.0840 9.2230 20.6809 0.5450 19.0417 8.4484 21.6575 1.5729 5.9676 38.3246 12.6089 International_Tables_Vol_IV_Table_2.2B
'Ni  ' 0.2850 1.1130 12.8376 3.8785 7.2920 0.2565 4.4438 12.1763 2.3800 66.3422 1.0341 International_Tables_Vol_IV_Table_2.2B
'Cl  ' 0.1320 0.1590 11.4604 0.0104 7.1964 1.1662 6.2556 18.5194 1.6455 47.7784 -9.5574 International_Tables_Vol_IV_Table_2.2B
'N   ' 0.0040 0.0030 12.2126 0.0057 3.1322 9.8933 2.0125 28.9975 1.1663 0.5826 -11.5290 International_Tables_Vol_IV_Table_2.2B
'C   ' 0.0020 0.0020 2.3100 20.8439 1.0200 10.2075 1.5886 0.5687 0.8650 51.6512 0.2156 International_Tables_Vol_IV_Table_2.2B
'H   ' 0.0000 0.0000 0.4930 10.5109 0.3229 26.1257 0.1402 3.1424 0.0408 57.7998 0.0030 International_Tables_Vol_IV_Table_2.2B

loop_
_geom_angle_atom_site_label_1
_geom_angle_site_symmetry_1
_geom_angle_atom_site_label_2
_geom_angle_atom_site_label_3
_geom_angle_site_symmetry_3
_geom_angle
_geom_angle_publ_flag
C1 . Hg1 C2 . 174.0(15) yes
Cl2 . Hg2 Cl2 8_545 104.6(3) yes
Cl2 . Hg2 C3 . 91.5(10) yes
Cl2 8_545 Hg2 C3 . 94.1(10) yes
Cl2 . Hg2 C4 . 94.6(8) yes
Cl2 8_545 Hg2 C4 . 99.2(8) yes
C3 . Hg2 C4 . 163.5(12) yes
Cl3 . Hg3 Cl3 2_667 114.3(3) yes
Cl3 . Hg3 Cl3 3_755 100.3(5) yes
Cl3 2_667 Hg3 Cl3 3_755 114.3(3) yes
Cl3 . Hg3 Cl3 4_647 114.3(3) yes
Cl3 2_667 Hg3 Cl3 4_647 100.3(5) yes
Cl3 3_755 Hg3 Cl3 4_647 114.3(3) yes
N5 . Ni1 N6 . 93.7(11) yes
N5 . Ni1 N7 . 163.0(13) yes
N6 . Ni1 N7 . 94.4(13) yes
N5 . Ni1 N8 . 82.0(12) yes
N6 . Ni1 N8 . 84.2(11) yes
N7 . Ni1 N8 . 83.9(13) yes
N5 . Ni1 N1 . 87.4(11) yes
N6 . Ni1 N1 . 178.8(11) yes
N7 . Ni1 N1 . 84.5(13) yes
N8 . Ni1 N1 . 95.8(11) yes
N5 . Ni1 N3 . 95.0(12) yes
N6 . Ni1 N3 . 96.4(11) yes
N7 . Ni1 N3 . 99.0(12) yes
N8 . Ni1 N3 . 177.0(13) yes
N1 . Ni1 N3 . 83.7(11) yes
Hg2 . Cl2 Hg2 8_544 101.9(3) yes
Ni1 . N5 C5 . 113.8(25) yes
Ni1 . N5 H11 . 108.5(8) no
C5 . N5 H11 . 107.9(25) no
Ni1 . N5 H12 . 108.5(8) no
C5 . N5 H12 . 108.6(21) no
H11 . N5 H12 . 109.467 no
Ni1 . N6 C7 . 105.3(22) yes
Ni1 . N6 H21 . 110.3(7) no
C7 . N6 H21 . 111.1(20) no
Ni1 . N6 H22 . 110.3(8) no
C7 . N6 H22 . 110.4(20) no
H21 . N6 H22 . 109.467 no
Ni1 . N7 C9 . 109.9(25) yes
Ni1 . N7 H31 . 108.8(10) no
C9 . N7 H31 . 107.2(23) no
Ni1 . N7 H32 . 111.0(11) no
C9 . N7 H32 . 110.3(22) no
H31 . N7 H32 . 109.466 no
Ni1 . N8 C6 . 110.3(25) yes
Ni1 . N8 C8 . 110.2(20) yes
C6 . N8 C8 . 108.0(30) yes
Ni1 . N8 C10 . 105.3(31) yes
C6 . N8 C10 . 115.7(36) yes
C8 . N8 C10 . 107.2(30) yes
N5 . C5 C6 . 108.2(31) yes
N5 . C5 H51 . 110.8(25) no
C6 . C5 H51 . 108.8(22) no
N5 . C5 H52 . 109.4(24) no
C6 . C5 H52 . 110.2(22) no
H51 . C5 H52 . 109.467 no
N8 . C6 C5 . 108.6(30) yes
N8 . C6 H61 . 110.3(20) no
C5 . C6 H61 . 110.0(23) no
N8 . C6 H62 . 108.8(21) no
C5 . C6 H62 . 109.7(20) no
H61 . C6 H62 . 109.466 no
N6 . C7 C8 . 110.1(32) yes
N6 . C7 H71 . 108.7(20) no
C8 . C7 H71 . 109.3(23) no
N6 . C7 H72 . 109.3(19) no
C8 . C7 H72 . 109.9(17) no
H71 . C7 H72 . 109.467 no
N8 . C8 C7 . 111.9(28) yes
N8 . C8 H81 . 110.3(18) no
C7 . C8 H81 . 108.2(24) no
N8 . C8 H82 . 107.8(20) no
C7 . C8 H82 . 109.1(21) no
H81 . C8 H82 . 109.467 no
N7 . C9 C10 . 110.1(35) yes
N7 . C9 H91 . 111.1(22) no
C10 . C9 H91 . 110.5(27) no
N7 . C9 H92 . 107.0(23) no
C10 . C9 H92 . 108.5(29) no
H91 . C9 H92 . 109.467 no
N8 . C10 C9 . 116.5(48) yes
N8 . C10 H101 . 107.8(23) no
C9 . C10 H101 . 108.1(29) no
N8 . C10 H102 . 108.2(25) no
C9 . C10 H102 . 106.5(27) no
H101 . C10 H102 . 109.467 no
Ni1 . N1 C1 . 163.9(28) yes
Ni1 . N3 C3 . 157.0(30) yes
Hg1 . C1 N1 . 174.2(38) yes
Hg1 . C2 N2 . 176.0(43) yes
Hg2 . C3 N3 . 174.6(32) yes
Hg2 . C4 N4 . 172.5(38) yes

loop_
_geom_bond_atom_site_label_1
_geom_bond_atom_site_label_2
_geom_bond_site_symmetry_2
_geom_bond_distance
_geom_bond_publ_flag
Hg1 C1 . 2.06(3) yes
Hg1 C2 . 2.04(4) yes
Hg2 Cl2 . 2.754(9) yes
Hg2 Cl2 8_545 2.768(9) yes
Hg2 C3 . 2.06(3) yes
Hg2 C4 . 2.09(3) yes
Hg3 Cl3 . 2.48(1) yes
Hg3 Cl3 2_667 2.48(1) yes
Hg3 Cl3 3_755 2.48(1) yes
Hg3 Cl3 4_647 2.48(1) yes
Ni1 N5 . 2.10(3) yes
Ni1 N6 . 2.11(3) yes
Ni1 N7 . 2.03(3) yes
Ni1 N8 . 2.01(3) yes
Ni1 N1 . 2.13(3) yes
Ni1 N3 . 2.06(3) yes
N5 C5 . 1.33(5) yes
N5 H11 . 0.930 no
N5 H12 . 0.930 no
N6 C7 . 1.44(5) yes
N6 H21 . 0.930 no
N6 H22 . 0.930 no
N7 C9 . 1.54(5) yes
N7 H31 . 0.930 no
N7 H32 . 0.930 no
N8 C6 . 1.43(5) yes
N8 C8 . 1.51(4) yes
N8 C10 . 1.47(4) yes
C5 C6 . 1.63(5) yes
C5 H51 . 0.950 no
C5 H52 . 0.950 no
C6 H61 . 0.950 no
C6 H62 . 0.950 no
C7 C8 . 1.51(5) yes
C7 H71 . 0.950 no
C7 H72 . 0.950 no
C8 H81 . 0.950 no
C8 H82 . 0.950 no
C9 C10 . 1.37(6) yes
C9 H91 . 0.950 no
C9 H92 . 0.950 no
C10 H101 . 0.950 no
C10 H102 . 0.950 no
N1 C1 . 1.12(4) yes
N2 C2 . 1.13(5) yes
N3 C3 . 1.13(4) yes
N4 C4 . 1.02(4) yes
